data_4071908
loop_
_publ_author_name
'Graves, Christopher R.'
'Scott, Brian L.'
'Morris, David E.'
'Kiplinger, Jaqueline L.'

_publ_section_title
;
 Tetravalent and Pentavalent Uranium Acetylide Complexes Prepared by
 Oxidative Functionalization with CuCCPh
;
_journal_issue 14
_journal_name_full Organometallics
_journal_page_first 3335
_journal_paper_doi 10.1021/om800466m
_journal_volume 27
_journal_year 2008
_chemical_formula_sum 'C36 H48 N O U'
_chemical_formula_weight 748.78
_chemical_name_systematic
; 
 ? 
;
_space_group_IT_number 2
_symmetry_cell_setting triclinic
_symmetry_space_group_name_Hall '-P 1'
_symmetry_space_group_name_H-M 'P -1'
_atom_sites_solution_hydrogens geom
_atom_sites_solution_primary direct
_atom_sites_solution_secondary difmap
_audit_creation_method SHELXL-97
_cell_angle_alpha 82.214(2)
_cell_angle_beta 88.185(2)
_cell_angle_gamma 64.197(2)
_cell_formula_units_Z 2
_cell_length_a 10.635(2)
_cell_length_b 10.736(2)
_cell_length_c 15.299(3)
_cell_measurement_temperature 120(1)
_cell_volume 1557.4(5)
_computing_cell_refinement 'SAINT+, v. 7.06 (Bruker AXS, 2001)'
_computing_data_collection 'APEX II, v. 1.08 (Bruker AXS, 2003)'
_computing_data_reduction 'SAINT+, v. 7.06 (Bruker AXS, 2001)'
_computing_molecular_graphics 'SHELXTL, v. 6.10, (Bruker AXS, 2000)'
_computing_publication_material 'SHELXTL, v. 6.10, (Bruker AXS, 2000)'
_computing_structure_refinement 'SHELXL-97 (Sheldrick, 1997)'
_computing_structure_solution 'SHELXS-97 (Sheldrick, 1990)'
_diffrn_ambient_temperature 120(1)
_diffrn_measured_fraction_theta_full 0.996
_diffrn_measured_fraction_theta_max 0.980
_diffrn_measurement_device_type 'Bruker D8 with APEXII CCD'
_diffrn_measurement_method '\w scans'
_diffrn_radiation_monochromator graphite
_diffrn_radiation_source 'fine-focus sealed tube'
_diffrn_radiation_type MoK\a
_diffrn_radiation_wavelength 0.71073
_diffrn_reflns_av_R_equivalents 0.0644
_diffrn_reflns_av_sigmaI/netI 0.0847
_diffrn_reflns_limit_h_max 13
_diffrn_reflns_limit_h_min -12
_diffrn_reflns_limit_k_max 13
_diffrn_reflns_limit_k_min -13
_diffrn_reflns_limit_l_max 18
_diffrn_reflns_limit_l_min -18
_diffrn_reflns_number 15514
_diffrn_reflns_theta_full 25.00
_diffrn_reflns_theta_max 25.80
_diffrn_reflns_theta_min 2.13
_diffrn_standards_decay_% 0
_diffrn_standards_interval_count 0
_diffrn_standards_interval_time 0
_diffrn_standards_number 0
_exptl_absorpt_coefficient_mu 5.239
_exptl_absorpt_correction_T_max 0.8178
_exptl_absorpt_correction_T_min 0.4205
_exptl_absorpt_correction_type multi-scan
_exptl_absorpt_process_details 'SADABS 2.03 (Sheldrick, 2001)'
_exptl_crystal_colour green
_exptl_crystal_density_diffrn 1.597
_exptl_crystal_density_method 'not measured'
_exptl_crystal_description 'irregular plate'
_exptl_crystal_F_000 742
_exptl_crystal_size_max 0.20
_exptl_crystal_size_mid 0.12
_exptl_crystal_size_min 0.04
_refine_diff_density_max 0.884
_refine_diff_density_min -1.320
_refine_diff_density_rms 0.160
_refine_ls_extinction_method none
_refine_ls_goodness_of_fit_ref 0.980
_refine_ls_hydrogen_treatment constr
_refine_ls_matrix_type full
_refine_ls_number_parameters 362
_refine_ls_number_reflns 5867
_refine_ls_number_restraints 0
_refine_ls_restrained_S_all 0.980
_refine_ls_R_factor_all 0.0558
_refine_ls_R_factor_gt 0.0392
_refine_ls_shift/su_max 0.002
_refine_ls_shift/su_mean 0.000
_refine_ls_structure_factor_coef Fsqd
_refine_ls_weighting_details 'calc w=1/[\s^2^(Fo^2^)+(0.0254P)^2^+0.0000P] where P=(Fo^2^+2Fc^2^)/3'
_refine_ls_weighting_scheme calc
_refine_ls_wR_factor_gt 0.0716
_refine_ls_wR_factor_ref 0.0770
_reflns_number_gt 4765
_reflns_number_total 5867
_reflns_threshold_expression >2sigma(I)
_cod_data_source_file om800466m-file001.cif
_cod_data_source_block apx455
_cod_original_cell_volume 1557.4(6)
_cod_database_code 4071908

loop_
_symmetry_equiv_pos_as_xyz
'x, y, z'
'-x, -y, -z'

loop_
_atom_site_label
_atom_site_type_symbol
_atom_site_fract_x
_atom_site_fract_y
_atom_site_fract_z
_atom_site_U_iso_or_equiv
_atom_site_adp_type
_atom_site_occupancy
_atom_site_symmetry_multiplicity
_atom_site_calc_flag
_atom_site_refinement_flags
U1 U 0.66300(2) 0.63631(2) 0.735199(15) 0.02129(8) Uani 1 1 d .
O1 O 0.7869(4) 0.3921(4) 0.6866(3) 0.0295(10) Uani 1 1 d .
N1 N 0.8486(5) 0.6434(5) 0.8136(3) 0.0216(11) Uani 1 1 d .
C1 C 0.5518(6) 0.6335(6) 0.9013(4) 0.0255(14) Uani 1 1 d .
C2 C 0.5931(6) 0.4956(6) 0.8818(4) 0.0241(14) Uani 1 1 d .
C3 C 0.5028(6) 0.5048(6) 0.8124(4) 0.0260(15) Uani 1 1 d .
C4 C 0.4079(6) 0.6466(6) 0.7893(4) 0.0268(15) Uani 1 1 d .
C5 C 0.4384(6) 0.7253(6) 0.8449(4) 0.0249(14) Uani 1 1 d .
C6 C 0.6105(7) 0.6640(7) 0.9790(4) 0.0325(16) Uani 1 1 d .
H6A H 0.5661 0.7626 0.9818 0.049 Uiso 1 1 calc R
H6B H 0.7092 0.6335 0.9729 0.049 Uiso 1 1 calc R
H6C H 0.5937 0.6154 1.0321 0.049 Uiso 1 1 calc R
C7 C 0.6955(6) 0.3665(6) 0.9362(4) 0.0300(16) Uani 1 1 d .
H7A H 0.7877 0.3611 0.9295 0.045 Uiso 1 1 calc R
H7B H 0.6931 0.2860 0.9170 0.045 Uiso 1 1 calc R
H7C H 0.6714 0.3693 0.9972 0.045 Uiso 1 1 calc R
C8 C 0.4947(7) 0.3862(7) 0.7746(4) 0.0353(17) Uani 1 1 d .
H8A H 0.4154 0.3735 0.7975 0.053 Uiso 1 1 calc R
H8B H 0.5784 0.3022 0.7907 0.053 Uiso 1 1 calc R
H8C H 0.4852 0.4072 0.7115 0.053 Uiso 1 1 calc R
C9 C 0.2834(7) 0.6950(7) 0.7271(4) 0.0383(17) Uani 1 1 d .
H9A H 0.2280 0.7937 0.7261 0.057 Uiso 1 1 calc R
H9B H 0.2279 0.6467 0.7468 0.057 Uiso 1 1 calc R
H9C H 0.3149 0.6756 0.6688 0.057 Uiso 1 1 calc R
C10 C 0.3538(6) 0.8791(6) 0.8532(4) 0.0356(17) Uani 1 1 d .
H10A H 0.2806 0.9205 0.8085 0.053 Uiso 1 1 calc R
H10B H 0.4137 0.9254 0.8458 0.053 Uiso 1 1 calc R
H10C H 0.3138 0.8885 0.9104 0.053 Uiso 1 1 calc R
C11 C 0.7178(7) 0.7218(7) 0.5647(4) 0.0314(16) Uani 1 1 d .
C12 C 0.7284(6) 0.8189(6) 0.6136(4) 0.0275(15) Uani 1 1 d .
C13 C 0.5944(6) 0.9049(6) 0.6401(4) 0.0261(15) Uani 1 1 d .
C14 C 0.4980(6) 0.8641(6) 0.6075(4) 0.0275(15) Uani 1 1 d .
C15 C 0.5742(7) 0.7481(7) 0.5613(4) 0.0307(16) Uani 1 1 d .
C16 C 0.8328(7) 0.6237(7) 0.5154(4) 0.048(2) Uani 1 1 d .
H16A H 0.8780 0.6733 0.4811 0.072 Uiso 1 1 calc R
H16B H 0.7952 0.5838 0.4769 0.072 Uiso 1 1 calc R
H16C H 0.8994 0.5507 0.5564 0.072 Uiso 1 1 calc R
C17 C 0.8578(7) 0.8404(7) 0.6230(5) 0.0410(18) Uani 1 1 d .
H17A H 0.9390 0.7557 0.6158 0.061 Uiso 1 1 calc R
H17B H 0.8618 0.8653 0.6804 0.061 Uiso 1 1 calc R
H17C H 0.8552 0.9140 0.5786 0.061 Uiso 1 1 calc R
C18 C 0.5514(7) 1.0393(6) 0.6783(4) 0.0413(18) Uani 1 1 d .
H18A H 0.6330 1.0444 0.6993 0.062 Uiso 1 1 calc R
H18B H 0.4906 1.0421 0.7265 0.062 Uiso 1 1 calc R
H18C H 0.5033 1.1170 0.6336 0.062 Uiso 1 1 calc R
C19 C 0.3426(6) 0.9491(7) 0.6033(4) 0.0411(18) Uani 1 1 d .
H19A H 0.3129 0.9875 0.6576 0.062 Uiso 1 1 calc R
H19B H 0.2979 0.8908 0.5946 0.062 Uiso 1 1 calc R
H19C H 0.3174 1.0236 0.5551 0.062 Uiso 1 1 calc R
C20 C 0.5102(8) 0.6787(7) 0.5112(5) 0.051(2) Uani 1 1 d .
H20A H 0.5771 0.6239 0.4717 0.076 Uiso 1 1 calc R
H20B H 0.4295 0.7484 0.4779 0.076 Uiso 1 1 calc R
H20C H 0.4830 0.6191 0.5518 0.076 Uiso 1 1 calc R
C21 C 0.8618(6) 0.7482(6) 0.8506(4) 0.0224(14) Uani 1 1 d .
C22 C 0.7425(6) 0.8703(6) 0.8628(4) 0.0267(15) Uani 1 1 d .
H22 H 0.6551 0.8771 0.8487 0.032 Uiso 1 1 calc R
C23 C 0.7504(7) 0.9798(6) 0.8947(4) 0.0324(16) Uani 1 1 d .
H23 H 0.6691 1.0598 0.9010 0.039 Uiso 1 1 calc R
C24 C 0.8787(7) 0.9724(6) 0.9176(4) 0.0324(16) Uani 1 1 d .
H24 H 0.8845 1.0469 0.9389 0.039 Uiso 1 1 calc R
C25 C 0.9970(7) 0.8531(6) 0.9081(4) 0.0288(15) Uani 1 1 d .
H25 H 1.0834 0.8474 0.9234 0.035 Uiso 1 1 calc R
C26 C 0.9915(6) 0.7423(6) 0.8767(4) 0.0249(14) Uani 1 1 d .
H26 H 1.0736 0.6621 0.8723 0.030 Uiso 1 1 calc R
C27 C 0.9705(6) 0.5147(6) 0.8167(4) 0.0198(13) Uani 1 1 d .
C28 C 1.0156(6) 0.4214(6) 0.8946(4) 0.0244(14) Uani 1 1 d .
H28 H 0.9663 0.4451 0.9458 0.029 Uiso 1 1 calc R
C29 C 1.1321(6) 0.2944(6) 0.8973(4) 0.0260(15) Uani 1 1 d .
H29 H 1.1614 0.2344 0.9501 0.031 Uiso 1 1 calc R
C30 C 1.2043(7) 0.2574(6) 0.8218(4) 0.0314(16) Uani 1 1 d .
H30 H 1.2825 0.1720 0.8233 0.038 Uiso 1 1 calc R
C31 C 1.1610(7) 0.3466(7) 0.7439(4) 0.0329(16) Uani 1 1 d .
H31 H 1.2099 0.3209 0.6928 0.040 Uiso 1 1 calc R
C32 C 1.0444(6) 0.4750(6) 0.7409(4) 0.0296(15) Uani 1 1 d .
H32 H 1.0159 0.5346 0.6879 0.036 Uiso 1 1 calc R
C33 C 0.7617(9) 0.3458(8) 0.6085(5) 0.062(2) Uani 1 1 d .
H33A H 0.7621 0.4095 0.5571 0.074 Uiso 1 1 calc R
H33B H 0.6706 0.3454 0.6107 0.074 Uiso 1 1 calc R
C34 C 0.8680(9) 0.2075(9) 0.6013(6) 0.072(3) Uani 1 1 d .
H34A H 0.9234 0.2085 0.5498 0.087 Uiso 1 1 calc R
H34B H 0.8261 0.1445 0.5962 0.087 Uiso 1 1 calc R
C35 C 0.9569(8) 0.1626(7) 0.6840(5) 0.055(2) Uani 1 1 d .
H35A H 1.0456 0.1662 0.6724 0.066 Uiso 1 1 calc R
H35B H 0.9746 0.0684 0.7092 0.066 Uiso 1 1 calc R
C36 C 0.8724(7) 0.2657(6) 0.7446(4) 0.0330(16) Uani 1 1 d .
H36A H 0.8144 0.2318 0.7809 0.040 Uiso 1 1 calc R
H36B H 0.9329 0.2826 0.7828 0.040 Uiso 1 1 calc R

loop_
_atom_site_aniso_label
_atom_site_aniso_U_11
_atom_site_aniso_U_22
_atom_site_aniso_U_33
_atom_site_aniso_U_23
_atom_site_aniso_U_13
_atom_site_aniso_U_12
U1 0.02272(13) 0.02121(13) 0.02108(13) -0.00111(9) -0.00155(9) -0.01095(10)
O1 0.035(3) 0.028(2) 0.026(2) -0.007(2) -0.005(2) -0.013(2)
N1 0.027(3) 0.020(3) 0.020(3) -0.001(2) -0.006(2) -0.013(2)
C1 0.026(4) 0.028(4) 0.028(4) -0.001(3) 0.001(3) -0.019(3)
C2 0.026(3) 0.031(4) 0.018(3) -0.001(3) 0.001(3) -0.017(3)
C3 0.033(4) 0.029(4) 0.025(4) -0.007(3) 0.007(3) -0.021(3)
C4 0.024(3) 0.032(4) 0.027(4) 0.001(3) -0.001(3) -0.015(3)
C5 0.023(3) 0.027(4) 0.021(3) 0.000(3) 0.005(3) -0.009(3)
C6 0.039(4) 0.033(4) 0.029(4) -0.007(3) 0.007(3) -0.018(3)
C7 0.032(4) 0.023(4) 0.036(4) 0.007(3) -0.006(3) -0.015(3)
C8 0.041(4) 0.046(4) 0.031(4) -0.002(3) -0.004(3) -0.030(4)
C9 0.035(4) 0.050(5) 0.030(4) 0.005(3) -0.006(3) -0.020(4)
C10 0.023(4) 0.031(4) 0.047(5) -0.003(3) 0.009(3) -0.008(3)
C11 0.040(4) 0.032(4) 0.020(3) -0.004(3) 0.001(3) -0.013(3)
C12 0.029(4) 0.028(4) 0.027(4) 0.005(3) -0.004(3) -0.015(3)
C13 0.033(4) 0.024(3) 0.022(3) -0.001(3) 0.000(3) -0.014(3)
C14 0.023(3) 0.031(4) 0.025(4) 0.008(3) -0.003(3) -0.012(3)
C15 0.042(4) 0.033(4) 0.019(3) 0.006(3) -0.013(3) -0.020(3)
C16 0.051(5) 0.058(5) 0.025(4) -0.003(4) 0.003(4) -0.016(4)
C17 0.043(4) 0.042(4) 0.040(4) 0.013(3) -0.011(4) -0.025(4)
C18 0.058(5) 0.023(4) 0.036(4) 0.007(3) -0.001(4) -0.015(4)
C19 0.034(4) 0.038(4) 0.038(4) 0.014(3) -0.011(3) -0.007(3)
C20 0.067(6) 0.052(5) 0.036(5) 0.002(4) -0.018(4) -0.029(4)
C21 0.029(4) 0.021(3) 0.017(3) 0.000(3) 0.001(3) -0.011(3)
C22 0.023(3) 0.029(4) 0.032(4) 0.000(3) -0.004(3) -0.014(3)
C23 0.038(4) 0.018(3) 0.035(4) 0.003(3) -0.001(3) -0.008(3)
C24 0.052(5) 0.014(3) 0.030(4) -0.005(3) -0.005(3) -0.012(3)
C25 0.029(4) 0.034(4) 0.029(4) 0.000(3) -0.003(3) -0.019(3)
C26 0.027(4) 0.023(3) 0.026(4) 0.000(3) -0.002(3) -0.012(3)
C27 0.017(3) 0.023(3) 0.024(3) -0.004(3) -0.003(3) -0.012(3)
C28 0.030(4) 0.022(3) 0.023(3) 0.002(3) -0.004(3) -0.013(3)
C29 0.033(4) 0.028(4) 0.025(4) -0.001(3) -0.007(3) -0.020(3)
C30 0.036(4) 0.023(4) 0.037(4) -0.007(3) -0.002(3) -0.015(3)
C31 0.037(4) 0.036(4) 0.031(4) -0.013(3) 0.016(3) -0.019(3)
C32 0.032(4) 0.031(4) 0.032(4) -0.003(3) -0.002(3) -0.019(3)
C33 0.094(7) 0.040(5) 0.050(5) -0.013(4) -0.026(5) -0.024(5)
C34 0.087(7) 0.058(6) 0.062(6) -0.027(5) -0.009(5) -0.016(5)
C35 0.043(5) 0.040(5) 0.081(6) -0.037(5) 0.008(4) -0.009(4)
C36 0.035(4) 0.028(4) 0.036(4) -0.003(3) -0.004(3) -0.013(3)

loop_
_atom_type_symbol
_atom_type_description
_atom_type_scat_dispersion_real
_atom_type_scat_dispersion_imag
_atom_type_scat_source
C C 0.0033 0.0016 'International Tables Vol C Tables 4.2.6.8 and 6.1.1.4'
H H 0.0000 0.0000 'International Tables Vol C Tables 4.2.6.8 and 6.1.1.4'
N N 0.0061 0.0033 'International Tables Vol C Tables 4.2.6.8 and 6.1.1.4'
U U -9.6767 9.6646 'International Tables Vol C Tables 4.2.6.8 and 6.1.1.4'
O O 0.0106 0.0060 'International Tables Vol C Tables 4.2.6.8 and 6.1.1.4'

loop_
_geom_angle_atom_site_label_1
_geom_angle_atom_site_label_2
_geom_angle_atom_site_label_3
_geom_angle
N1 U1 O1 100.64(14)
N1 U1 C5 105.02(17)
O1 U1 C5 126.14(15)
N1 U1 C1 83.18(17)
O1 U1 C1 113.14(15)
C5 U1 C1 29.39(16)
N1 U1 C4 131.64(17)
O1 U1 C4 102.35(16)
C5 U1 C4 29.58(17)
C1 U1 C4 48.66(17)
N1 U1 C11 99.77(18)
O1 U1 C11 82.97(16)
C5 U1 C11 135.90(18)
C1 U1 C11 162.96(18)
C4 U1 C11 124.80(18)
N1 U1 C15 127.27(17)
O1 U1 C15 89.30(16)
C5 U1 C15 110.00(19)
C1 U1 C15 139.32(19)
C4 U1 C15 95.00(19)
C11 U1 C15 29.80(18)
N1 U1 C3 122.15(17)
O1 U1 C3 77.74(15)
C5 U1 C3 48.50(17)
C1 U1 C3 48.46(17)
C4 U1 C3 29.44(17)
C11 U1 C3 136.20(18)
C15 U1 C3 110.57(18)
N1 U1 C2 92.80(16)
O1 U1 C2 83.91(15)
C5 U1 C2 48.71(17)
C1 U1 C2 29.58(16)
C4 U1 C2 48.78(17)
C11 U1 C2 163.28(17)
C15 U1 C2 139.90(18)
C3 U1 C2 29.42(16)
N1 U1 C12 79.58(17)
O1 U1 C12 107.22(16)
C5 U1 C12 123.42(18)
C1 U1 C12 138.32(18)
C4 U1 C12 131.10(18)
C11 U1 C12 29.17(17)
C15 U1 C12 48.35(18)
C3 U1 C12 157.08(18)
C2 U1 C12 167.41(17)
N1 U1 C14 120.16(17)
O1 U1 C14 118.26(16)
C5 U1 C14 87.56(17)
C1 U1 C14 115.73(18)
C4 U1 C14 84.10(17)
C11 U1 C14 48.36(18)
C15 U1 C14 29.36(17)
C3 U1 C14 109.89(18)
C2 U1 C14 132.30(17)
C12 U1 C14 47.68(17)
N1 U1 C13 91.51(16)
O1 U1 C13 130.77(15)
C5 U1 C13 95.17(17)
C1 U1 C13 115.60(17)
C4 U1 C13 104.26(18)
C11 U1 C13 47.87(18)
C15 U1 C13 47.95(17)
C3 U1 C13 133.33(18)
C2 U1 C13 143.38(18)
C12 U1 C13 28.74(17)
C14 U1 C13 28.65(16)
C33 O1 C36 105.4(5)
C33 O1 U1 128.5(4)
C36 O1 U1 124.5(3)
C21 N1 C27 116.2(5)
C21 N1 U1 132.9(4)
C27 N1 U1 110.7(3)
C5 C1 C2 108.5(5)
C5 C1 C6 128.3(6)
C2 C1 C6 122.6(5)
C5 C1 U1 75.0(3)
C2 C1 U1 76.2(3)
C6 C1 U1 122.2(4)
C1 C2 C3 107.0(5)
C1 C2 C7 124.6(5)
C3 C2 C7 127.5(6)
C1 C2 U1 74.2(3)
C3 C2 U1 75.2(3)
C7 C2 U1 124.3(4)
C4 C3 C2 108.4(5)
C4 C3 C8 123.9(6)
C2 C3 C8 127.4(6)
C4 C3 U1 74.4(3)
C2 C3 U1 75.4(3)
C8 C3 U1 121.5(4)
C5 C4 C3 107.7(5)
C5 C4 C9 127.9(6)
C3 C4 C9 123.7(6)
C5 C4 U1 74.9(3)
C3 C4 U1 76.2(3)
C9 C4 U1 123.0(4)
C1 C5 C4 108.3(5)
C1 C5 C10 124.0(6)
C4 C5 C10 127.1(6)
C1 C5 U1 75.6(3)
C4 C5 U1 75.5(3)
C10 C5 U1 121.3(4)
C12 C11 C15 107.7(6)
C12 C11 C16 125.3(6)
C15 C11 C16 126.5(6)
C12 C11 U1 76.8(4)
C15 C11 U1 75.2(3)
C16 C11 U1 120.6(4)
C13 C12 C11 108.4(6)
C13 C12 C17 125.9(6)
C11 C12 C17 125.0(6)
C13 C12 U1 76.7(3)
C11 C12 U1 74.0(3)
C17 C12 U1 122.8(4)
C12 C13 C14 108.9(5)
C12 C13 C18 126.6(6)
C14 C13 C18 123.1(6)
C12 C13 U1 74.5(3)
C14 C13 U1 75.7(3)
C18 C13 U1 126.8(4)
C13 C14 C15 107.6(5)
C13 C14 C19 124.9(6)
C15 C14 C19 126.0(6)
C13 C14 U1 75.7(3)
C15 C14 U1 72.9(3)
C19 C14 U1 128.4(4)
C14 C15 C11 107.5(5)
C14 C15 C20 124.9(6)
C11 C15 C20 127.3(6)
C14 C15 U1 77.7(3)
C11 C15 U1 75.0(3)
C20 C15 U1 118.2(4)
N1 C21 C22 119.9(5)
N1 C21 C26 124.0(5)
C22 C21 C26 116.1(5)
C23 C22 C21 122.2(6)
C22 C23 C24 120.4(6)
C25 C24 C23 118.7(6)
C26 C25 C24 121.9(6)
C25 C26 C21 120.7(6)
C32 C27 C28 118.0(6)
C32 C27 N1 120.7(5)
C28 C27 N1 121.2(5)
C29 C28 C27 121.4(6)
C30 C29 C28 119.7(6)
C29 C30 C31 120.0(6)
C30 C31 C32 120.5(6)
C27 C32 C31 120.3(6)
O1 C33 C34 109.9(6)
C33 C34 C35 105.9(6)
C34 C35 C36 104.3(6)
O1 C36 C35 105.0(5)

loop_
_geom_bond_atom_site_label_1
_geom_bond_atom_site_label_2
_geom_bond_distance
U1 N1 2.376(4)
U1 O1 2.573(4)
U1 C5 2.762(6)
U1 C1 2.771(6)
U1 C4 2.771(6)
U1 C11 2.777(6)
U1 C15 2.778(6)
U1 C3 2.794(6)
U1 C2 2.796(6)
U1 C12 2.812(6)
U1 C14 2.839(6)
U1 C13 2.839(6)
O1 C33 1.430(7)
O1 C36 1.451(7)
N1 C21 1.386(7)
N1 C27 1.421(7)
C1 C5 1.404(8)
C1 C2 1.421(8)
C1 C6 1.496(8)
C2 C3 1.420(8)
C2 C7 1.494(8)
C3 C4 1.414(8)
C3 C8 1.503(8)
C4 C5 1.413(8)
C4 C9 1.508(8)
C5 C10 1.519(8)
C11 C12 1.408(8)
C11 C15 1.428(8)
C11 C16 1.486(8)
C12 C13 1.403(8)
C12 C17 1.505(8)
C13 C14 1.405(8)
C13 C18 1.507(8)
C14 C15 1.425(8)
C14 C19 1.499(8)
C15 C20 1.495(8)
C21 C22 1.402(8)
C21 C26 1.420(8)
C22 C23 1.368(8)
C23 C24 1.385(8)
C24 C25 1.372(8)
C25 C26 1.366(8)
C27 C32 1.389(8)
C27 C28 1.396(8)
C28 C29 1.383(8)
C29 C30 1.373(8)
C30 C31 1.375(8)
C31 C32 1.393(8)
C33 C34 1.439(10)
C34 C35 1.497(10)
C35 C36 1.501(8)
